data_4020354
loop_
_publ_author_name
'Jordan R. Quinn'
'Steven C. Zimmerman'

_publ_section_title
;
 Structure-Function Studies on a Synthetic Guanosine
 Receptor That Simultaneously Binds Watson-Crick
 and Hoogsteen Sites
;
_journal_name_full 'Journal of Organic Chemistry'
_journal_page_first 7459
_journal_page_last 7467
_journal_paper_doi 10.1021/jo0501689
_journal_volume 70
_journal_year 2005
_chemical_formula_moiety 'C10 H5 N3 O2'
_chemical_formula_sum 'C10 H5 N3 O2'
_chemical_formula_weight 199.17
_space_group_IT_number 62
_space_group_name_Hall '-P 2ac 2n'
_space_group_name_H-M_alt 'P n m a'
_symmetry_cell_setting orthorhombic
_symmetry_space_group_name_Hall '-P 2ac 2n'
_symmetry_space_group_name_H-M 'P n m a'
_cell_angle_alpha 90.00
_cell_angle_beta 90.00
_cell_angle_gamma 90.00
_cell_formula_units_Z 4
_cell_length_a 17.447(8)
_cell_length_b 6.625(3)
_cell_length_c 7.767(4)
_cell_measurement_temperature 193(2)
_cell_volume 897.8(7)
_diffrn_ambient_temperature 193(2)
_exptl_crystal_density_diffrn 1.474
_cod_depositor_comments
;
The following automatic conversions were performed:
'_symmetry_cell_setting' value 'Orthorhombic' changed to 'orthorhombic'
according to '/home/saulius/struct/CIF-dictionaries/cif_core.dic'
dictionary named 'cif_core.dic' version 2.4.1 from 2010-06-29.

Automatic conversion script
Id: cif_fix_enum 1527 2010-12-29 10:47:43Z saulius 
;
_cod_original_sg_symbol_Hall '-P 2ac 2n '
_cod_database_code 4020354

loop_
_symmetry_equiv_pos_as_xyz
'x, y, z'
'-x+1/2, -y, z+1/2'
'-x, y+1/2, -z'
'x+1/2, -y+1/2, -z+1/2'
'-x, -y, -z'
'x-1/2, y, -z-1/2'
'x, -y-1/2, z'
'-x-1/2, y-1/2, z-1/2'

loop_
_atom_site_label
_atom_site_type_symbol
_atom_site_fract_x
_atom_site_fract_y
_atom_site_fract_z
_atom_site_U_iso_or_equiv
_atom_site_adp_type
_atom_site_occupancy
_atom_site_symmetry_multiplicity
_atom_site_calc_flag
_atom_site_refinement_flags
_atom_site_disorder_assembly
_atom_site_disorder_group
C1 C 0.29760(11) 0.2500 0.1760(3) 0.0340(5) Uani 1 2 d S . .
C2 C 0.33859(13) 0.2500 0.0199(3) 0.0406(5) Uani 1 2 d S . .
H2 H 0.3923(14) 0.2500 0.019(3) 0.042(6) Uiso 1 2 d S . .
C3 C 0.29798(12) 0.2500 -0.1301(3) 0.0393(5) Uani 1 2 d S . .
H3 H 0.3215(13) 0.2500 -0.238(3) 0.043(6) Uiso 1 2 d S . .
C4 C 0.21673(12) 0.2500 -0.1247(3) 0.0342(5) Uani 1 2 d S . .
C5 C 0.16996(13) 0.2500 -0.2740(3) 0.0387(5) Uani 1 2 d S . .
H5 H 0.1942(12) 0.2500 -0.383(3) 0.036(6) Uiso 1 2 d S . .
C6 C 0.09169(13) 0.2500 -0.2607(3) 0.0421(5) Uani 1 2 d S . .
H6 H 0.0597(13) 0.2500 -0.361(3) 0.044(6) Uiso 1 2 d S . .
C7 C 0.05585(13) 0.2500 -0.0971(3) 0.0407(5) Uani 1 2 d S . .
H7 H 0.0016(14) 0.2500 -0.089(3) 0.038(6) Uiso 1 2 d S . .
C8 C 0.10038(12) 0.2500 0.0466(3) 0.0339(5) Uani 1 2 d S . .
C9 C 0.18156(11) 0.2500 0.0409(2) 0.0310(5) Uani 1 2 d S . .
C10 C 0.33889(11) 0.2500 0.3379(3) 0.0362(5) Uani 1 2 d S . .
N1 N 0.22165(9) 0.2500 0.1908(2) 0.0324(4) Uani 1 2 d S . .
N2 N 0.37166(11) 0.2500 0.4664(2) 0.0456(5) Uani 1 2 d S . .
N3 N 0.06373(9) 0.2500 0.2182(2) 0.0390(5) Uani 1 2 d S . .
O1 O 0.05026(10) 0.0899(2) 0.28437(18) 0.0833(6) Uani 1 1 d . . .

loop_
_atom_site_aniso_label
_atom_site_aniso_U_11
_atom_site_aniso_U_22
_atom_site_aniso_U_33
_atom_site_aniso_U_23
_atom_site_aniso_U_13
_atom_site_aniso_U_12
C1 0.0350(10) 0.0320(10) 0.0350(11) 0.000 -0.0008(9) 0.000
C2 0.0331(11) 0.0473(13) 0.0414(12) 0.000 0.0032(9) 0.000
C3 0.0413(12) 0.0444(12) 0.0323(11) 0.000 0.0068(9) 0.000
C4 0.0387(11) 0.0307(10) 0.0333(11) 0.000 0.0034(8) 0.000
C5 0.0474(12) 0.0406(12) 0.0281(10) 0.000 0.0023(9) 0.000
C6 0.0454(12) 0.0484(13) 0.0325(11) 0.000 -0.0075(9) 0.000
C7 0.0354(12) 0.0455(13) 0.0412(12) 0.000 -0.0034(9) 0.000
C8 0.0344(10) 0.0345(10) 0.0329(10) 0.000 0.0031(8) 0.000
C9 0.0334(10) 0.0288(10) 0.0309(10) 0.000 -0.0001(8) 0.000
C10 0.0331(10) 0.0371(11) 0.0385(11) 0.000 0.0025(9) 0.000
N1 0.0340(9) 0.0321(9) 0.0313(9) 0.000 0.0001(7) 0.000
N2 0.0419(10) 0.0541(12) 0.0406(11) 0.000 -0.0037(9) 0.000
N3 0.0313(9) 0.0501(12) 0.0356(10) 0.000 0.0003(7) 0.000
O1 0.1328(14) 0.0622(9) 0.0549(8) 0.0024(7) 0.0348(8) -0.0300(9)

loop_
_geom_bond_atom_site_label_1
_geom_bond_atom_site_label_2
_geom_bond_distance
_geom_bond_site_symmetry_2
_geom_bond_publ_flag
C1 N1 1.330(3) . ?
C1 C2 1.408(3) . ?
C1 C10 1.449(3) . ?
C2 C3 1.363(3) . ?
C2 H2 0.94(2) . ?
C3 C4 1.418(3) . ?
C3 H3 0.93(2) . ?
C4 C5 1.418(3) . ?
C4 C9 1.425(3) . ?
C5 C6 1.370(3) . ?
C5 H5 0.95(2) . ?
C6 C7 1.416(3) . ?
C6 H6 0.96(2) . ?
C7 C8 1.360(3) . ?
C7 H7 0.95(2) . ?
C8 C9 1.417(3) . ?
C8 N3 1.478(3) . ?
C9 N1 1.358(3) . ?
C10 N2 1.150(3) . ?
N3 O1 1.2021(16) 7_565 ?
N3 O1 1.2021(16) . ?
